data_7108155
loop_
_publ_author_name
'Xuzhou Yan'
'Xiujuan Wu'
'Peifa Wei'
'Mingming Zhang'
'Feihe Huang'

_publ_section_title
;
 A chemical-responsive bis(m-phenylene)-32-crown-10/2,7-diazapyrenium salt
 [2]pseudorotaxane
;
_journal_name_full Chem.Commun.
_journal_page_first 8201
_journal_paper_doi 10.1039/c2cc33783e
_journal_volume 48
_journal_year 2012
_chemical_formula_moiety 'C50 H64 O20, C16 H14 N2, 2(F6 P), 2(C2 H3 N) '
_chemical_formula_sum 'C70 H84 F12 N4 O20 P2'
_chemical_formula_weight 1591.35
_chemical_name_systematic
;
?
;
_space_group_IT_number 2
_symmetry_cell_setting triclinic
_symmetry_space_group_name_Hall '-P 1'
_symmetry_space_group_name_H-M 'P -1'
_atom_sites_solution_hydrogens geom
_atom_sites_solution_primary direct
_atom_sites_solution_secondary difmap
_audit_creation_method SHELXL-97
_cell_angle_alpha 110.014(6)
_cell_angle_beta 106.655(7)
_cell_angle_gamma 94.675(6)
_cell_formula_units_Z 1
_cell_length_a 11.1390(9)
_cell_length_b 11.9736(7)
_cell_length_c 15.3398(10)
_cell_measurement_reflns_used 3179
_cell_measurement_temperature 120(2)
_cell_measurement_theta_max 67.4018
_cell_measurement_theta_min 4.0066
_cell_volume 1804.7(2)
_computing_cell_refinement 'CrysAlis PRO (Agilent Technologies, 2011)'
_computing_data_collection 'CrysAlis PRO'
_computing_data_reduction 'CrysAlis PRO'
_computing_molecular_graphics 'OLEX2 (Dolomanov et al., 2009)'
_computing_publication_material OLEX2
_computing_structure_refinement 'SHELXL-97 (Sheldrick, 2008)'
_computing_structure_solution 'SHELXS-97 (Sheldrick, 2008)'
_diffrn_ambient_temperature 120(2)
_diffrn_detector_area_resol_mean 10.3592
_diffrn_measured_fraction_theta_full 0.995
_diffrn_measured_fraction_theta_max 0.995
_diffrn_measurement_device_type 'Xcalibur, Atlas, Gemini ultra'
_diffrn_measurement_method '\w scans'
_diffrn_radiation_monochromator graphite
_diffrn_radiation_source 'fine-focus sealed tube'
_diffrn_radiation_type CuK\a
_diffrn_radiation_wavelength 1.54184
_diffrn_reflns_av_R_equivalents 0.0446
_diffrn_reflns_av_sigmaI/netI 0.0525
_diffrn_reflns_limit_h_max 13
_diffrn_reflns_limit_h_min -11
_diffrn_reflns_limit_k_max 13
_diffrn_reflns_limit_k_min -14
_diffrn_reflns_limit_l_max 17
_diffrn_reflns_limit_l_min -18
_diffrn_reflns_number 11309
_diffrn_reflns_theta_full 65.09
_diffrn_reflns_theta_max 65.09
_diffrn_reflns_theta_min 4.01
_exptl_absorpt_coefficient_mu 1.488
_exptl_absorpt_correction_T_max 0.7967
_exptl_absorpt_correction_T_min 0.6807
_exptl_absorpt_correction_type multi-scan
_exptl_absorpt_process_details
;
CrysAlis PRO (Agilent Technologies, 2011)
;
_exptl_crystal_colour yellow
_exptl_crystal_density_diffrn 1.464
_exptl_crystal_density_method 'not measured'
_exptl_crystal_description block
_exptl_crystal_F_000 830
_exptl_crystal_size_max 0.28
_exptl_crystal_size_mid 0.23
_exptl_crystal_size_min 0.16
_refine_diff_density_max 0.905
_refine_diff_density_min -0.301
_refine_diff_density_rms 0.058
_refine_ls_extinction_method none
_refine_ls_goodness_of_fit_ref 1.023
_refine_ls_hydrogen_treatment constr
_refine_ls_matrix_type full
_refine_ls_number_parameters 492
_refine_ls_number_reflns 6105
_refine_ls_number_restraints 0
_refine_ls_restrained_S_all 1.023
_refine_ls_R_factor_all 0.0730
_refine_ls_R_factor_gt 0.0504
_refine_ls_shift/su_max 0.000
_refine_ls_shift/su_mean 0.000
_refine_ls_structure_factor_coef Fsqd
_refine_ls_weighting_details 'calc w=1/[\s^2^(Fo^2^)+(0.0768P)^2^+0.1651P] where P=(Fo^2^+2Fc^2^)/3'
_refine_ls_weighting_scheme calc
_refine_ls_wR_factor_gt 0.1279
_refine_ls_wR_factor_ref 0.1443
_reflns_number_gt 4385
_reflns_number_total 6105
_reflns_threshold_expression >2sigma(I)
_cod_data_source_file c2cc33783e.txt
_cod_data_source_block 111020_yxz_h7g3_copper
_cod_database_code 7108155

loop_
_symmetry_equiv_pos_as_xyz
'x, y, z'
'-x, -y, -z'

loop_
_atom_site_label
_atom_site_type_symbol
_atom_site_fract_x
_atom_site_fract_y
_atom_site_fract_z
_atom_site_U_iso_or_equiv
_atom_site_adp_type
_atom_site_occupancy
_atom_site_symmetry_multiplicity
_atom_site_calc_flag
_atom_site_refinement_flags
P1 P 0.62995(7) 0.76985(7) 0.29764(6) 0.0403(2) Uani 1 1 d .
F1 F 0.53872(19) 0.71332(16) 0.34129(14) 0.0534(5) Uani 1 1 d .
F2 F 0.71181(19) 0.66663(17) 0.29979(17) 0.0647(6) Uani 1 1 d .
F3 F 0.5406(2) 0.68581(18) 0.18880(14) 0.0605(5) Uani 1 1 d .
F4 F 0.7236(2) 0.82731(19) 0.25607(18) 0.0701(6) Uani 1 1 d .
F5 F 0.7212(2) 0.85419(19) 0.40806(15) 0.0690(6) Uani 1 1 d .
F6 F 0.55013(19) 0.87413(17) 0.29775(17) 0.0615(5) Uani 1 1 d .
O1 O -0.23620(19) 0.59020(18) -0.02681(15) 0.0424(5) Uani 1 1 d .
O2 O -0.0861(2) 0.57503(17) -0.13806(14) 0.0412(5) Uani 1 1 d .
O3 O 0.1679(2) 0.64558(18) -0.05798(15) 0.0420(5) Uani 1 1 d .
O4 O 0.07172(19) 0.80555(17) 0.32991(14) 0.0398(5) Uani 1 1 d .
O5 O 0.26234(18) 0.79756(16) 0.30854(13) 0.0355(4) Uani 1 1 d .
O6 O 0.2118(2) 0.9239(2) 0.86770(16) 0.0514(5) Uani 1 1 d .
O7 O 0.31254(19) 0.78453(17) 0.71013(14) 0.0372(4) Uani 1 1 d .
O8 O 0.31617(19) 0.45650(16) 0.42683(14) 0.0371(4) Uani 1 1 d .
O9 O 0.24865(19) 0.20176(16) 0.33486(15) 0.0387(5) Uani 1 1 d .
O10 O 0.0447(2) 0.02022(18) 0.18881(14) 0.0439(5) Uani 1 1 d .
N1 N 0.0059(2) 0.19537(19) 0.43038(16) 0.0327(5) Uani 1 1 d .
N2 N 0.4111(3) 0.1995(3) 0.1233(3) 0.0664(9) Uani 1 1 d .
C1 C -0.3183(3) 0.6057(3) 0.0315(2) 0.0464(7) Uani 1 1 d .
H1A H -0.4052 0.5710 -0.0108 0.070 Uiso 1 1 calc R
H1B H -0.3106 0.6906 0.0676 0.070 Uiso 1 1 calc R
H1C H -0.2940 0.5658 0.0767 0.070 Uiso 1 1 calc R
C2 C -0.1245(3) 0.6681(3) -0.1727(2) 0.0419(7) Uani 1 1 d .
H2A H -0.1652 0.6331 -0.2429 0.063 Uiso 1 1 calc R
H2B H -0.0506 0.7285 -0.1560 0.063 Uiso 1 1 calc R
H2C H -0.1833 0.7049 -0.1424 0.063 Uiso 1 1 calc R
C3 C 0.2999(3) 0.7003(3) -0.0169(3) 0.0497(8) Uani 1 1 d .
H3A H 0.3357 0.6873 -0.0687 0.075 Uiso 1 1 calc R
H3B H 0.3436 0.6648 0.0275 0.075 Uiso 1 1 calc R
H3C H 0.3098 0.7858 0.0184 0.075 Uiso 1 1 calc R
C4 C 0.1575(3) 0.7070(2) 0.1087(2) 0.0348(6) Uani 1 1 d .
H4 H 0.2459 0.7307 0.1380 0.042 Uiso 1 1 calc R
C5 C 0.1014(3) 0.6586(2) 0.0064(2) 0.0362(6) Uani 1 1 d .
C6 C -0.0305(3) 0.6219(2) -0.0365(2) 0.0356(6) Uani 1 1 d .
C7 C -0.1080(3) 0.6310(2) 0.0225(2) 0.0358(6) Uani 1 1 d .
C8 C -0.0526(3) 0.6826(2) 0.1247(2) 0.0351(6) Uani 1 1 d .
H8 H -0.1032 0.6923 0.1645 0.042 Uiso 1 1 calc R
C9 C 0.0792(3) 0.7194(2) 0.1662(2) 0.0343(6) Uani 1 1 d .
C10 C 0.1341(3) 0.7775(2) 0.2758(2) 0.0337(6) Uani 1 1 d .
C11 C 0.3239(3) 0.8559(2) 0.4139(2) 0.0354(6) Uani 1 1 d .
H11A H 0.2849 0.9240 0.4391 0.042 Uiso 1 1 calc R
H11B H 0.4134 0.8875 0.4281 0.042 Uiso 1 1 calc R
C12 C 0.3148(3) 0.7712(2) 0.4669(2) 0.0339(6) Uani 1 1 d .
C13 C 0.3119(3) 0.6488(2) 0.4220(2) 0.0330(6) Uani 1 1 d .
H13 H 0.3099 0.6161 0.3570 0.040 Uiso 1 1 calc R
C14 C 0.3120(2) 0.5746(2) 0.4758(2) 0.0317(6) Uani 1 1 d .
C15 C 0.3113(2) 0.6225(2) 0.5717(2) 0.0334(6) Uani 1 1 d .
H15 H 0.3090 0.5726 0.6064 0.040 Uiso 1 1 calc R
C16 C 0.3141(2) 0.7459(2) 0.61563(19) 0.0325(6) Uani 1 1 d .
C17 C 0.3170(3) 0.8211(2) 0.5642(2) 0.0339(6) Uani 1 1 d .
H17 H 0.3205 0.9037 0.5942 0.041 Uiso 1 1 calc R
C18 C 0.3478(3) 0.9129(3) 0.7670(2) 0.0391(6) Uani 1 1 d .
H18A H 0.2906 0.9549 0.7351 0.047 Uiso 1 1 calc R
H18B H 0.4344 0.9435 0.7731 0.047 Uiso 1 1 calc R
C19 C 0.3387(3) 0.9334(3) 0.8675(2) 0.0412(7) Uani 1 1 d .
H19A H 0.3772 0.8745 0.8906 0.049 Uiso 1 1 calc R
H19B H 0.3871 1.0135 0.9133 0.049 Uiso 1 1 calc R
C20 C 0.1769(4) 1.0453(3) 0.8935(2) 0.0522(8) Uani 1 1 d .
H20A H 0.2396 1.1021 0.9547 0.063 Uiso 1 1 calc R
H20B H 0.1750 1.0755 0.8421 0.063 Uiso 1 1 calc R
C21 C 0.3334(3) 0.3796(2) 0.4823(2) 0.0347(6) Uani 1 1 d .
H21A H 0.2576 0.3651 0.4990 0.042 Uiso 1 1 calc R
H21B H 0.4055 0.4184 0.5428 0.042 Uiso 1 1 calc R
C22 C 0.3569(3) 0.2626(3) 0.4204(2) 0.0392(6) Uani 1 1 d .
H22A H 0.4307 0.2781 0.4017 0.047 Uiso 1 1 calc R
H22B H 0.3749 0.2117 0.4582 0.047 Uiso 1 1 calc R
C23 C 0.2672(3) 0.0867(3) 0.2780(2) 0.0441(7) Uani 1 1 d .
H23A H 0.2627 0.0312 0.3110 0.053 Uiso 1 1 calc R
H23B H 0.3511 0.0952 0.2713 0.053 Uiso 1 1 calc R
C24 C 0.1666(3) 0.0373(3) 0.1788(2) 0.0453(7) Uani 1 1 d .
H24A H 0.1704 0.0933 0.1461 0.054 Uiso 1 1 calc R
H24B H 0.1812 -0.0394 0.1389 0.054 Uiso 1 1 calc R
C25 C -0.0522(3) -0.0333(3) 0.0959(2) 0.0490(8) Uani 1 1 d .
H25A H -0.0385 -0.1128 0.0604 0.059 Uiso 1 1 calc R
H25B H -0.0483 0.0163 0.0580 0.059 Uiso 1 1 calc R
C26 C 0.0072(3) 0.0644(2) 0.4008(2) 0.0391(6) Uani 1 1 d .
H26A H -0.0703 0.0226 0.4005 0.059 Uiso 1 1 calc R
H26B H 0.0793 0.0527 0.4466 0.059 Uiso 1 1 calc R
H26C H 0.0134 0.0330 0.3360 0.059 Uiso 1 1 calc R
C27 C -0.0209(2) 0.2430(2) 0.3606(2) 0.0328(6) Uani 1 1 d .
H27 H -0.0363 0.1933 0.2952 0.039 Uiso 1 1 calc R
C28 C -0.0258(2) 0.3644(2) 0.3848(2) 0.0316(6) Uani 1 1 d .
C29 C 0.0013(2) 0.4377(2) 0.4857(2) 0.0304(5) Uani 1 1 d .
C30 C 0.0285(2) 0.3854(2) 0.5577(2) 0.0315(6) Uani 1 1 d .
C31 C 0.0292(2) 0.2629(2) 0.5264(2) 0.0322(6) Uani 1 1 d .
H31 H 0.0460 0.2264 0.5720 0.039 Uiso 1 1 calc R
C32 C 0.0570(3) 0.4616(2) 0.6598(2) 0.0353(6) Uani 1 1 d .
H32 H 0.0758 0.4277 0.7072 0.042 Uiso 1 1 calc R
C33 C 0.0569(3) 0.5817(2) 0.6877(2) 0.0341(6) Uani 1 1 d .
H33 H 0.0770 0.6298 0.7540 0.041 Uiso 1 1 calc R
C34 C 0.4530(3) 0.4284(3) 0.2295(2) 0.0533(8) Uani 1 1 d .
H34A H 0.3908 0.4646 0.1966 0.080 Uiso 1 1 calc R
H34B H 0.5373 0.4671 0.2390 0.080 Uiso 1 1 calc R
H34C H 0.4451 0.4383 0.2923 0.080 Uiso 1 1 calc R
C35 C 0.4317(3) 0.3002(3) 0.1700(2) 0.0479(7) Uani 1 1 d .

loop_
_atom_site_aniso_label
_atom_site_aniso_U_11
_atom_site_aniso_U_22
_atom_site_aniso_U_33
_atom_site_aniso_U_23
_atom_site_aniso_U_13
_atom_site_aniso_U_12
P1 0.0398(4) 0.0412(4) 0.0423(4) 0.0166(3) 0.0154(3) 0.0115(3)
F1 0.0648(12) 0.0528(10) 0.0559(11) 0.0276(9) 0.0298(10) 0.0174(9)
F2 0.0503(11) 0.0542(11) 0.0812(14) 0.0190(10) 0.0145(10) 0.0235(9)
F3 0.0614(12) 0.0704(12) 0.0440(11) 0.0201(9) 0.0129(9) 0.0084(10)
F4 0.0686(14) 0.0654(13) 0.0850(16) 0.0232(11) 0.0466(13) 0.0077(10)
F5 0.0636(13) 0.0653(12) 0.0533(12) 0.0039(10) 0.0079(10) 0.0086(10)
F6 0.0610(12) 0.0520(11) 0.0906(15) 0.0399(11) 0.0346(11) 0.0240(9)
O1 0.0402(12) 0.0476(11) 0.0413(11) 0.0179(9) 0.0142(9) 0.0124(9)
O2 0.0539(13) 0.0383(10) 0.0320(10) 0.0139(8) 0.0124(9) 0.0176(9)
O3 0.0482(12) 0.0478(11) 0.0381(11) 0.0197(9) 0.0211(10) 0.0146(9)
O4 0.0443(12) 0.0458(11) 0.0370(10) 0.0198(9) 0.0178(9) 0.0165(9)
O5 0.0411(11) 0.0388(10) 0.0313(10) 0.0169(8) 0.0133(8) 0.0124(8)
O6 0.0500(13) 0.0691(14) 0.0430(12) 0.0239(11) 0.0224(11) 0.0177(11)
O7 0.0432(11) 0.0399(10) 0.0313(10) 0.0142(8) 0.0153(9) 0.0109(8)
O8 0.0476(12) 0.0320(10) 0.0354(10) 0.0159(8) 0.0141(9) 0.0130(8)
O9 0.0426(11) 0.0327(10) 0.0429(11) 0.0151(8) 0.0151(9) 0.0137(8)
O10 0.0554(13) 0.0423(11) 0.0329(10) 0.0125(9) 0.0146(10) 0.0133(9)
N1 0.0324(12) 0.0326(11) 0.0338(12) 0.0129(10) 0.0118(10) 0.0079(9)
N2 0.0519(18) 0.0569(19) 0.071(2) 0.0091(16) 0.0083(16) 0.0197(14)
C1 0.0399(17) 0.0517(18) 0.0496(18) 0.0218(15) 0.0153(14) 0.0084(13)
C2 0.0446(17) 0.0489(17) 0.0386(16) 0.0221(13) 0.0142(14) 0.0192(13)
C3 0.051(2) 0.0574(19) 0.0487(18) 0.0220(15) 0.0257(16) 0.0113(15)
C4 0.0393(15) 0.0336(14) 0.0361(15) 0.0174(12) 0.0133(12) 0.0115(11)
C5 0.0468(17) 0.0329(14) 0.0380(15) 0.0189(12) 0.0190(13) 0.0158(12)
C6 0.0473(17) 0.0311(13) 0.0315(14) 0.0144(11) 0.0131(13) 0.0129(12)
C7 0.0400(16) 0.0306(13) 0.0397(15) 0.0172(12) 0.0116(13) 0.0130(11)
C8 0.0413(16) 0.0347(14) 0.0373(15) 0.0195(12) 0.0158(13) 0.0148(12)
C9 0.0409(16) 0.0305(13) 0.0377(15) 0.0181(11) 0.0143(13) 0.0131(11)
C10 0.0385(16) 0.0326(14) 0.0375(15) 0.0199(12) 0.0147(13) 0.0105(11)
C11 0.0389(15) 0.0343(14) 0.0343(14) 0.0140(12) 0.0124(12) 0.0098(11)
C12 0.0311(14) 0.0375(14) 0.0344(14) 0.0158(12) 0.0096(12) 0.0099(11)
C13 0.0318(14) 0.0363(14) 0.0331(14) 0.0152(11) 0.0111(12) 0.0094(11)
C14 0.0276(13) 0.0322(13) 0.0341(14) 0.0136(11) 0.0073(11) 0.0070(10)
C15 0.0285(14) 0.0393(14) 0.0377(15) 0.0206(12) 0.0108(12) 0.0092(11)
C16 0.0259(13) 0.0400(15) 0.0307(14) 0.0132(12) 0.0080(11) 0.0086(11)
C17 0.0338(15) 0.0352(14) 0.0332(14) 0.0137(11) 0.0101(12) 0.0108(11)
C18 0.0443(17) 0.0409(15) 0.0337(15) 0.0142(12) 0.0146(13) 0.0119(13)
C19 0.0448(17) 0.0431(16) 0.0341(15) 0.0133(13) 0.0122(13) 0.0104(13)
C20 0.071(2) 0.0394(16) 0.0427(18) 0.0119(14) 0.0188(17) 0.0106(15)
C21 0.0358(15) 0.0361(14) 0.0345(14) 0.0179(12) 0.0095(12) 0.0081(11)
C22 0.0377(16) 0.0399(15) 0.0465(17) 0.0222(13) 0.0154(14) 0.0128(12)
C23 0.0528(19) 0.0339(15) 0.0546(19) 0.0189(13) 0.0264(16) 0.0169(13)
C24 0.064(2) 0.0340(15) 0.0471(18) 0.0139(13) 0.0330(16) 0.0144(14)
C25 0.067(2) 0.0387(16) 0.0357(16) 0.0099(13) 0.0137(16) 0.0150(14)
C26 0.0470(17) 0.0330(14) 0.0395(16) 0.0137(12) 0.0169(13) 0.0118(12)
C27 0.0303(14) 0.0356(14) 0.0322(14) 0.0126(11) 0.0100(11) 0.0085(11)
C28 0.0264(13) 0.0358(14) 0.0328(14) 0.0120(11) 0.0108(11) 0.0094(11)
C29 0.0249(13) 0.0342(13) 0.0342(14) 0.0137(11) 0.0112(11) 0.0092(10)
C30 0.0279(13) 0.0366(14) 0.0343(14) 0.0152(11) 0.0136(11) 0.0098(11)
C31 0.0312(14) 0.0373(14) 0.0339(14) 0.0180(12) 0.0130(12) 0.0096(11)
C32 0.0369(15) 0.0419(15) 0.0353(15) 0.0207(12) 0.0146(12) 0.0150(12)
C33 0.0346(15) 0.0379(15) 0.0314(14) 0.0128(11) 0.0129(12) 0.0112(11)
C34 0.057(2) 0.0497(18) 0.0442(18) 0.0179(15) 0.0054(16) 0.0082(15)
C35 0.0380(17) 0.055(2) 0.0467(18) 0.0182(16) 0.0086(14) 0.0123(14)

loop_
_atom_type_symbol
_atom_type_description
_atom_type_scat_dispersion_real
_atom_type_scat_dispersion_imag
_atom_type_scat_source
C C 0.0181 0.0091 'International Tables Vol C Tables 4.2.6.8 and 6.1.1.4'
H H 0.0000 0.0000 'International Tables Vol C Tables 4.2.6.8 and 6.1.1.4'
F F 0.0727 0.0534 'International Tables Vol C Tables 4.2.6.8 and 6.1.1.4'
N N 0.0311 0.0180 'International Tables Vol C Tables 4.2.6.8 and 6.1.1.4'
O O 0.0492 0.0322 'International Tables Vol C Tables 4.2.6.8 and 6.1.1.4'
P P 0.2955 0.4335 'International Tables Vol C Tables 4.2.6.8 and 6.1.1.4'

loop_
_geom_angle_atom_site_label_1
_geom_angle_atom_site_label_2
_geom_angle_atom_site_label_3
_geom_angle
_geom_angle_site_symmetry_1
_geom_angle_site_symmetry_3
F3 P1 F1 90.33(11) . .
F3 P1 F6 91.28(12) . .
F1 P1 F6 90.02(10) . .
F3 P1 F4 90.77(12) . .
F1 P1 F4 178.81(13) . .
F6 P1 F4 90.38(11) . .
F3 P1 F2 89.86(11) . .
F1 P1 F2 89.88(11) . .
F6 P1 F2 178.85(14) . .
F4 P1 F2 89.70(12) . .
F3 P1 F5 179.53(13) . .
F1 P1 F5 89.63(12) . .
F6 P1 F5 89.19(12) . .
F4 P1 F5 89.26(13) . .
F2 P1 F5 89.67(12) . .
C7 O1 C1 117.0(2) . .
C6 O2 C2 110.9(2) . .
C5 O3 C3 116.9(2) . .
C10 O5 C11 116.1(2) . .
C19 O6 C20 110.2(2) . .
C16 O7 C18 117.2(2) . .
C14 O8 C21 117.3(2) . .
C22 O9 C23 110.8(2) . .
C25 O10 C24 111.0(2) . .
C31 N1 C27 122.2(2) . .
C31 N1 C26 118.7(2) . .
C27 N1 C26 119.1(2) . .
O1 C1 H1A 109.5 . .
O1 C1 H1B 109.5 . .
H1A C1 H1B 109.5 . .
O1 C1 H1C 109.5 . .
H1A C1 H1C 109.5 . .
H1B C1 H1C 109.5 . .
O2 C2 H2A 109.5 . .
O2 C2 H2B 109.5 . .
H2A C2 H2B 109.5 . .
O2 C2 H2C 109.5 . .
H2A C2 H2C 109.5 . .
H2B C2 H2C 109.5 . .
O3 C3 H3A 109.5 . .
O3 C3 H3B 109.5 . .
H3A C3 H3B 109.5 . .
O3 C3 H3C 109.5 . .
H3A C3 H3C 109.5 . .
H3B C3 H3C 109.5 . .
C9 C4 C5 118.9(3) . .
C9 C4 H4 120.5 . .
C5 C4 H4 120.5 . .
O3 C5 C6 115.5(2) . .
O3 C5 C4 124.4(3) . .
C6 C5 C4 120.0(3) . .
O2 C6 C5 119.9(2) . .
O2 C6 C7 119.7(3) . .
C5 C6 C7 120.3(3) . .
O1 C7 C8 124.5(3) . .
O1 C7 C6 115.8(2) . .
C8 C7 C6 119.7(3) . .
C9 C8 C7 119.1(3) . .
C9 C8 H8 120.4 . .
C7 C8 H8 120.4 . .
C8 C9 C4 121.8(3) . .
C8 C9 C10 117.3(2) . .
C4 C9 C10 120.9(3) . .
O4 C10 O5 123.1(3) . .
O4 C10 C9 124.6(3) . .
O5 C10 C9 112.3(2) . .
O5 C11 C12 112.9(2) . .
O5 C11 H11A 109.0 . .
C12 C11 H11A 109.0 . .
O5 C11 H11B 109.0 . .
C12 C11 H11B 109.0 . .
H11A C11 H11B 107.8 . .
C13 C12 C17 120.9(2) . .
C13 C12 C11 120.7(2) . .
C17 C12 C11 118.2(2) . .
C12 C13 C14 119.1(2) . .
C12 C13 H13 120.5 . .
C14 C13 H13 120.5 . .
O8 C14 C15 124.7(2) . .
O8 C14 C13 114.7(2) . .
C15 C14 C13 120.6(2) . .
C14 C15 C16 119.5(2) . .
C14 C15 H15 120.3 . .
C16 C15 H15 120.3 . .
O7 C16 C17 124.1(2) . .
O7 C16 C15 115.2(2) . .
C17 C16 C15 120.6(2) . .
C16 C17 C12 119.3(2) . .
C16 C17 H17 120.4 . .
C12 C17 H17 120.4 . .
O7 C18 C19 107.6(2) . .
O7 C18 H18A 110.2 . .
C19 C18 H18A 110.2 . .
O7 C18 H18B 110.2 . .
C19 C18 H18B 110.2 . .
H18A C18 H18B 108.5 . .
O6 C19 C18 113.0(2) . .
O6 C19 H19A 109.0 . .
C18 C19 H19A 109.0 . .
O6 C19 H19B 109.0 . .
C18 C19 H19B 109.0 . .
H19A C19 H19B 107.8 . .
C25 C20 O6 108.2(3) 2_566 .
C25 C20 H20A 110.1 2_566 .
O6 C20 H20A 110.1 . .
C25 C20 H20B 110.1 2_566 .
O6 C20 H20B 110.1 . .
H20A C20 H20B 108.4 . .
O8 C21 C22 108.2(2) . .
O8 C21 H21A 110.0 . .
C22 C21 H21A 110.0 . .
O8 C21 H21B 110.0 . .
C22 C21 H21B 110.0 . .
H21A C21 H21B 108.4 . .
O9 C22 C21 110.3(2) . .
O9 C22 H22A 109.6 . .
C21 C22 H22A 109.6 . .
O9 C22 H22B 109.6 . .
C21 C22 H22B 109.6 . .
H22A C22 H22B 108.1 . .
O9 C23 C24 109.6(2) . .
O9 C23 H23A 109.8 . .
C24 C23 H23A 109.8 . .
O9 C23 H23B 109.8 . .
C24 C23 H23B 109.8 . .
H23A C23 H23B 108.2 . .
O10 C24 C23 109.5(2) . .
O10 C24 H24A 109.8 . .
C23 C24 H24A 109.8 . .
O10 C24 H24B 109.8 . .
C23 C24 H24B 109.8 . .
H24A C24 H24B 108.2 . .
O10 C25 C20 110.8(3) . 2_566
O10 C25 H25A 109.5 . .
C20 C25 H25A 109.5 2_566 .
O10 C25 H25B 109.5 . .
C20 C25 H25B 109.5 2_566 .
H25A C25 H25B 108.1 . .
N1 C26 H26A 109.5 . .
N1 C26 H26B 109.5 . .
H26A C26 H26B 109.5 . .
N1 C26 H26C 109.5 . .
H26A C26 H26C 109.5 . .
H26B C26 H26C 109.5 . .
N1 C27 C28 121.0(2) . .
N1 C27 H27 119.5 . .
C28 C27 H27 119.5 . .
C27 C28 C29 117.7(2) . .
C27 C28 C33 122.8(2) . 2_566
C29 C28 C33 119.5(2) . 2_566
C29 C29 C30 119.9(3) 2_566 .
C29 C29 C28 119.9(3) 2_566 .
C30 C29 C28 120.2(2) . .
C31 C30 C29 117.9(2) . .
C31 C30 C32 122.7(2) . .
C29 C30 C32 119.4(2) . .
N1 C31 C30 120.9(2) . .
N1 C31 H31 119.5 . .
C30 C31 H31 119.5 . .
C33 C32 C30 120.9(3) . .
C33 C32 H32 119.6 . .
C30 C32 H32 119.6 . .
C32 C33 C28 120.4(3) . 2_566
C32 C33 H33 119.8 . .
C28 C33 H33 119.8 2_566 .
C35 C34 H34A 109.5 . .
C35 C34 H34B 109.5 . .
H34A C34 H34B 109.5 . .
C35 C34 H34C 109.5 . .
H34A C34 H34C 109.5 . .
H34B C34 H34C 109.5 . .
N2 C35 C34 177.8(4) . .

loop_
_geom_bond_atom_site_label_1
_geom_bond_atom_site_label_2
_geom_bond_distance
_geom_bond_site_symmetry_2
P1 F3 1.589(2) .
P1 F1 1.5897(19) .
P1 F6 1.5905(19) .
P1 F4 1.592(2) .
P1 F2 1.598(2) .
P1 F5 1.612(2) .
O1 C7 1.365(4) .
O1 C1 1.432(4) .
O2 C6 1.384(3) .
O2 C2 1.435(3) .
O3 C5 1.371(3) .
O3 C3 1.421(4) .
O4 C10 1.210(3) .
O5 C10 1.341(3) .
O5 C11 1.444(3) .
O6 C19 1.409(4) .
O6 C20 1.486(4) .
O7 C16 1.368(3) .
O7 C18 1.437(3) .
O8 C14 1.367(3) .
O8 C21 1.442(3) .
O9 C22 1.415(4) .
O9 C23 1.424(3) .
O10 C25 1.409(4) .
O10 C24 1.417(4) .
N1 C31 1.350(4) .
N1 C27 1.350(4) .
N1 C26 1.478(3) .
N2 C35 1.135(4) .
C1 H1A 0.9600 .
C1 H1B 0.9600 .
C1 H1C 0.9600 .
C2 H2A 0.9600 .
C2 H2B 0.9600 .
C2 H2C 0.9600 .
C3 H3A 0.9600 .
C3 H3B 0.9600 .
C3 H3C 0.9600 .
C4 C9 1.391(4) .
C4 C5 1.395(4) .
C4 H4 0.9300 .
C5 C6 1.389(4) .
C6 C7 1.405(4) .
C7 C8 1.392(4) .
C8 C9 1.386(4) .
C8 H8 0.9300 .
C9 C10 1.491(4) .
C11 C12 1.515(4) .
C11 H11A 0.9700 .
C11 H11B 0.9700 .
C12 C13 1.383(4) .
C12 C17 1.396(4) .
C13 C14 1.404(4) .
C13 H13 0.9300 .
C14 C15 1.388(4) .
C15 C16 1.392(4) .
C15 H15 0.9300 .
C16 C17 1.390(4) .
C17 H17 0.9300 .
C18 C19 1.510(4) .
C18 H18A 0.9700 .
C18 H18B 0.9700 .
C19 H19A 0.9700 .
C19 H19B 0.9700 .
C20 C25 1.446(5) 2_566
C20 H20A 0.9700 .
C20 H20B 0.9700 .
C21 C22 1.491(4) .
C21 H21A 0.9700 .
C21 H21B 0.9700 .
C22 H22A 0.9700 .
C22 H22B 0.9700 .
C23 C24 1.490(5) .
C23 H23A 0.9700 .
C23 H23B 0.9700 .
C24 H24A 0.9700 .
C24 H24B 0.9700 .
C25 C20 1.445(5) 2_566
C25 H25A 0.9700 .
C25 H25B 0.9700 .
C26 H26A 0.9600 .
C26 H26B 0.9600 .
C26 H26C 0.9600 .
C27 C28 1.382(4) .
C27 H27 0.9300 .
C28 C29 1.421(4) .
C28 C33 1.442(4) 2_566
C29 C29 1.408(5) 2_566
C29 C30 1.420(4) .
C30 C31 1.380(4) .
C30 C32 1.440(4) .
C31 H31 0.9300 .
C32 C33 1.354(4) .
C32 H32 0.9300 .
C33 C28 1.442(4) 2_566
C33 H33 0.9300 .
C34 C35 1.449(5) .
C34 H34A 0.9600 .
C34 H34B 0.9600 .
C34 H34C 0.9600 .
